data_7062617
loop_
_publ_author_name
'Kukovec, Boris-Marko'
'Ron\<cevi\'c, Ivana \<Skugor'
'Vladislavi\'c, Nives'
'Chatterjee, Nabanita'
'Sokol, Vesna'
'Oliver, Clive L.'

_publ_section_title
;
 A cobalt(ii) coordination polymer with 6-aminonicotinate and
 1,2-bis(4-pyridyl)ethane as a new electrochemical sensor for
 determination of dopamine
;
_journal_issue 33
_journal_name_full 'New Journal of Chemistry'
_journal_page_first 15701
_journal_page_last 15710
_journal_paper_doi 10.1039/D3NJ02486E
_journal_volume 47
_journal_year 2023
_chemical_formula_sum 'C30 H41 Co N7 O11'
_chemical_formula_weight 734.63
_space_group_crystal_system orthorhombic
_space_group_IT_number 29
_space_group_name_Hall 'P 2c -2ac'
_space_group_name_H-M_alt 'P c a 21'
_atom_sites_solution_hydrogens mixed
_audit_creation_method SHELXL-2018/3
_audit_update_record
;
2023-05-10 deposited with the CCDC.	2023-07-25 downloaded from the CCDC.
;
_cell_angle_alpha 90
_cell_angle_beta 90
_cell_angle_gamma 90
_cell_formula_units_Z 4
_cell_length_a 20.5700(18)
_cell_length_b 10.3975(11)
_cell_length_c 16.1785(18)
_cell_measurement_reflns_used 9832
_cell_measurement_temperature 100(2)
_cell_measurement_theta_max 26.35
_cell_measurement_theta_min 2.347
_cell_volume 3460.2(6)
_computing_structure_refinement 'SHELXL-2018/3 (Sheldrick, 2018)'
_computing_structure_solution 'SHELXT 2018/2 (Sheldrick, 2018)'
_diffrn_ambient_temperature 100(2)
_diffrn_measured_fraction_theta_full 0.999
_diffrn_measured_fraction_theta_max 0.999
_diffrn_measurement_device_type 'Bruker D8 Venture diffractometer'
_diffrn_measurement_method '\f-scan and \w-scan'
_diffrn_radiation_type MoK\a
_diffrn_radiation_wavelength 0.71073
_diffrn_reflns_av_R_equivalents 0.0567
_diffrn_reflns_av_unetI/netI 0.0316
_diffrn_reflns_Laue_measured_fraction_full 0.999
_diffrn_reflns_Laue_measured_fraction_max 0.999
_diffrn_reflns_limit_h_max 24
_diffrn_reflns_limit_h_min -24
_diffrn_reflns_limit_k_max 12
_diffrn_reflns_limit_k_min -12
_diffrn_reflns_limit_l_max 19
_diffrn_reflns_limit_l_min -19
_diffrn_reflns_number 49858
_diffrn_reflns_point_group_measured_fraction_full 0.999
_diffrn_reflns_point_group_measured_fraction_max 0.999
_diffrn_reflns_theta_full 24.996
_diffrn_reflns_theta_max 24.996
_diffrn_reflns_theta_min 1.959
_exptl_absorpt_coefficient_mu 0.564
_exptl_absorpt_correction_T_max 0.7454
_exptl_absorpt_correction_T_min 0.6852
_exptl_absorpt_correction_type multi-scan
_exptl_absorpt_process_details
;
 SADABS 2016/2: Krause, L., Herbst-Irmer, R., Sheldrick G.M. & Stalke D.,
 J. Appl. Cryst. 48 (2015) 3-10
;
_exptl_crystal_colour pink
_exptl_crystal_density_diffrn 1.410
_exptl_crystal_description prism
_exptl_crystal_F_000 1540
_exptl_crystal_size_max 0.224
_exptl_crystal_size_mid 0.148
_exptl_crystal_size_min 0.067
_refine_diff_density_max 0.223
_refine_diff_density_min -0.618
_refine_diff_density_rms 0.055
_refine_ls_abs_structure_details
;
 Flack x determined using 2570 quotients [(I+)-(I-)]/[(I+)+(I-)]
 (Parsons, Flack and Wagner, Acta Cryst. B69 (2013) 249-259).
;
_refine_ls_abs_structure_Flack 0.010(6)
_refine_ls_extinction_method none
_refine_ls_goodness_of_fit_ref 1.170
_refine_ls_hydrogen_treatment mixed
_refine_ls_matrix_type full
_refine_ls_number_parameters 486
_refine_ls_number_reflns 6095
_refine_ls_number_restraints 21
_refine_ls_restrained_S_all 1.169
_refine_ls_R_factor_all 0.0396
_refine_ls_R_factor_gt 0.0370
_refine_ls_shift/su_max 0.001
_refine_ls_shift/su_mean 0.000
_refine_ls_structure_factor_coef Fsqd
_refine_ls_weighting_details 'w=1/[\s^2^(Fo^2^)+(0.0083P)^2^+3.6860P] where P=(Fo^2^+2Fc^2^)/3'
_refine_ls_weighting_scheme calc
_refine_ls_wR_factor_gt 0.0667
_refine_ls_wR_factor_ref 0.0674
_reflns_Friedel_coverage 0.923
_reflns_Friedel_fraction_full 0.999
_reflns_Friedel_fraction_max 0.999
_reflns_number_gt 5839
_reflns_number_total 6095
_reflns_threshold_expression 'I > 2\s(I)'
_cod_data_source_file d3nj02486e2.cif
_cod_data_source_block 1
_cod_depositor_comments 'Adding full bibliography for 7062617.cif.'
_cod_database_code 7062617
_shelx_shelxl_version_number 2018/3
_shelx_space_group_comment
;
The symmetry employed for this shelxl refinement is uniquely defined
by the following loop, which should always be used as a source of
symmetry information in preference to the above space-group names.
They are only intended as comments.
;

loop_
_space_group_symop_operation_xyz
'x, y, z'
'-x, -y, z+1/2'
'x+1/2, -y, z'
'-x+1/2, y, z+1/2'

loop_
_atom_site_label
_atom_site_type_symbol
_atom_site_fract_x
_atom_site_fract_y
_atom_site_fract_z
_atom_site_U_iso_or_equiv
_atom_site_adp_type
_atom_site_occupancy
_atom_site_site_symmetry_order
_atom_site_calc_flag
_atom_site_refinement_flags_posn
_atom_site_refinement_flags_adp
_atom_site_refinement_flags_occupancy
_atom_site_disorder_assembly
_atom_site_disorder_group
Co1 Co 0.63750(2) 0.70637(5) 0.56382(4) 0.01012(12) Uani 1 1 d . . . . .
N1 N 0.56206(15) 0.8471(3) 0.5548(2) 0.0122(7) Uani 1 1 d . . . . .
N2 N 0.57271(16) 1.5487(3) 0.5333(2) 0.0113(8) Uani 1 1 d . . . . .
N3 N 0.71327(15) 0.5670(3) 0.5739(2) 0.0108(7) Uani 1 1 d . . . . .
N4 N 0.70607(17) -0.1409(3) 0.5910(2) 0.0139(8) Uani 1 1 d . . . . .
N5 N 0.88633(16) 0.2560(3) 0.3037(2) 0.0146(8) Uani 1 1 d . . . . .
N6 N 0.87601(18) 0.0342(4) 0.3030(3) 0.0180(9) Uani 1 1 d D . . . .
H61 H 0.8559(19) -0.037(3) 0.317(3) 0.018 Uiso 1 1 d D U . . .
H62 H 0.9183(8) 0.040(5) 0.298(3) 0.022 Uiso 1 1 d D U . . .
N7 N 0.57989(17) 1.0073(4) 0.3330(2) 0.0157(8) Uani 1 1 d . . . . .
O1 O 0.61583(15) 0.6877(3) 0.68982(19) 0.0159(7) Uani 1 1 d D . . . .
H11 H 0.5784(11) 0.700(5) 0.708(3) 0.019 Uiso 1 1 d D U . . .
H12 H 0.6365(19) 0.652(4) 0.728(2) 0.019 Uiso 1 1 d D U . . .
O2 O 0.66121(15) 0.7330(3) 0.43694(19) 0.0141(7) Uani 1 1 d D . . . .
H21 H 0.6376(18) 0.779(4) 0.407(2) 0.017 Uiso 1 1 d D U . . .
H22 H 0.676(2) 0.677(3) 0.404(2) 0.017 Uiso 1 1 d D U . . .
O3 O 0.80337(15) 0.6168(3) 0.3125(2) 0.0204(7) Uani 1 1 d . . . . .
O4 O 0.70574(14) 0.5381(3) 0.34621(18) 0.0150(7) Uani 1 1 d . . . . .
O5 O 0.61535(16) 1.0890(3) 0.3648(2) 0.0298(9) Uani 1 1 d . . . . .
O6 O 0.59812(15) 0.8911(3) 0.3294(2) 0.0196(7) Uani 1 1 d . . . . .
O7 O 0.52555(14) 1.0367(3) 0.3026(2) 0.0230(8) Uani 1 1 d . . . . .
O8 O 0.79178(16) 0.8477(3) 0.3816(2) 0.0261(8) Uani 1 1 d D . . . .
H81 H 0.795(2) 0.777(3) 0.357(3) 0.031 Uiso 1 1 d D U . . .
H82 H 0.7547(12) 0.854(5) 0.402(3) 0.031 Uiso 1 1 d D U . . .
O9 O 0.51905(17) 0.7064(4) 0.2537(2) 0.0304(8) Uani 1 1 d D . . . .
H91 H 0.538(2) 0.771(3) 0.275(3) 0.032(16) Uiso 1 1 d D . . . .
H92 H 0.4802(11) 0.722(6) 0.267(4) 0.05(2) Uiso 1 1 d D . . . .
O10 O 0.40762(16) 0.5173(3) 0.7453(2) 0.0226(7) Uani 1 1 d D . . . .
H101 H 0.3743(14) 0.498(5) 0.772(3) 0.027 Uiso 1 1 d D U . . .
H102 H 0.428(2) 0.450(3) 0.757(3) 0.027 Uiso 1 1 d D U . . .
O11 O 0.49394(15) 0.7168(3) 0.7411(2) 0.0238(8) Uani 1 1 d D . . . .
H111 H 0.484(2) 0.786(3) 0.764(3) 0.029 Uiso 1 1 d D U . . .
H112 H 0.4635(17) 0.665(4) 0.749(3) 0.029 Uiso 1 1 d D U . . .
C1 C 0.51653(19) 0.8449(4) 0.4954(3) 0.0118(9) Uani 1 1 d . . . . .
H1 H 0.516454 0.774540 0.457924 0.014 Uiso 1 1 calc R U . . .
C2 C 0.4697(2) 0.9391(4) 0.4857(3) 0.0131(9) Uani 1 1 d . . . . .
H2 H 0.438528 0.932874 0.442523 0.016 Uiso 1 1 calc R U . . .
C3 C 0.46875(19) 1.0436(4) 0.5400(3) 0.0117(9) Uani 1 1 d . . . . .
C4 C 0.5150(2) 1.0462(4) 0.6027(3) 0.0154(10) Uani 1 1 d . . . . .
H4 H 0.515604 1.114638 0.641623 0.018 Uiso 1 1 calc R U . . .
C5 C 0.5601(2) 0.9476(4) 0.6076(3) 0.0149(10) Uani 1 1 d . . . . .
H5 H 0.591558 0.950900 0.650566 0.018 Uiso 1 1 calc R U . . .
C6 C 0.4187(2) 1.1490(4) 0.5292(3) 0.0144(9) Uani 1 1 d . . . . .
H6A H 0.412266 1.193414 0.582676 0.017 Uiso 1 1 calc R U . . .
H6B H 0.376680 1.109936 0.512956 0.017 Uiso 1 1 calc R U . . .
C7 C 0.4389(2) 1.2476(4) 0.4638(3) 0.0142(9) Uani 1 1 d . . . . .
H7A H 0.456964 1.200692 0.415725 0.017 Uiso 1 1 calc R U . . .
H7B H 0.399412 1.293281 0.444666 0.017 Uiso 1 1 calc R U . . .
C8 C 0.4881(2) 1.3464(4) 0.4913(3) 0.0115(9) Uani 1 1 d . . . . .
C9 C 0.5463(2) 1.3643(4) 0.4509(3) 0.0141(9) Uani 1 1 d . . . . .
H9 H 0.558685 1.307468 0.407708 0.017 Uiso 1 1 calc R U . . .
C10 C 0.5868(2) 1.4649(4) 0.4731(3) 0.0147(10) Uani 1 1 d . . . . .
H10 H 0.626700 1.474969 0.444123 0.018 Uiso 1 1 calc R U . . .
C11 C 0.51731(19) 1.5279(4) 0.5756(3) 0.0129(9) Uani 1 1 d . . . . .
H11A H 0.507077 1.583714 0.620259 0.016 Uiso 1 1 calc R U . . .
C12 C 0.47478(18) 1.4295(4) 0.5573(3) 0.0135(9) Uani 1 1 d . . . . .
H12A H 0.436538 1.417998 0.589390 0.016 Uiso 1 1 calc R U . . .
C13 C 0.7694(2) 0.5731(4) 0.5314(3) 0.0116(9) Uani 1 1 d . . . . .
H13 H 0.778069 0.647620 0.499287 0.014 Uiso 1 1 calc R U . . .
C14 C 0.81477(19) 0.4763(4) 0.5325(3) 0.0115(9) Uani 1 1 d . . . . .
H14 H 0.853086 0.483834 0.500092 0.014 Uiso 1 1 calc R U . . .
C15 C 0.80509(19) 0.3679(4) 0.5805(2) 0.0114(10) Uani 1 1 d . . . . .
C16 C 0.7473(2) 0.3614(4) 0.6250(3) 0.0108(9) Uani 1 1 d . . . . .
H16 H 0.738475 0.289209 0.659194 0.013 Uiso 1 1 calc R U . . .
C17 C 0.7029(2) 0.4604(4) 0.6192(3) 0.0132(9) Uani 1 1 d . . . . .
H17 H 0.663088 0.453062 0.648617 0.016 Uiso 1 1 calc R U . . .
C18 C 0.8568(2) 0.2636(4) 0.5829(3) 0.0152(11) Uani 1 1 d . . . . .
H18A H 0.899167 0.305215 0.594107 0.018 Uiso 1 1 calc R U . . .
H18B H 0.859462 0.224337 0.527311 0.018 Uiso 1 1 calc R U . . .
C19 C 0.84748(19) 0.1556(4) 0.6459(3) 0.0133(9) Uani 1 1 d . . . . .
H19A H 0.889773 0.111719 0.653490 0.016 Uiso 1 1 calc R U . . .
H19B H 0.835655 0.194947 0.699561 0.016 Uiso 1 1 calc R U . . .
C20 C 0.7970(2) 0.0547(4) 0.6253(3) 0.0116(9) Uani 1 1 d . . . . .
C21 C 0.75571(19) 0.0616(4) 0.5573(3) 0.0137(9) Uani 1 1 d . . . . .
H21A H 0.757957 0.132970 0.520751 0.016 Uiso 1 1 calc R U . . .
C22 C 0.7112(2) -0.0365(4) 0.5430(3) 0.0130(10) Uani 1 1 d . . . . .
H22A H 0.682902 -0.029110 0.496760 0.016 Uiso 1 1 calc R U . . .
C23 C 0.7458(2) -0.1486(4) 0.6565(3) 0.0131(9) Uani 1 1 d . . . . .
H23 H 0.743245 -0.222298 0.691048 0.016 Uiso 1 1 calc R U . . .
C24 C 0.7905(2) -0.0533(4) 0.6758(3) 0.0144(10) Uani 1 1 d . . . . .
H24 H 0.816925 -0.061640 0.723691 0.017 Uiso 1 1 calc R U . . .
C25 C 0.8579(2) 0.3718(4) 0.3108(3) 0.0179(10) Uani 1 1 d . . . . .
H25 H 0.884772 0.445403 0.304637 0.021 Uiso 1 1 calc R U . . .
C26 C 0.79261(19) 0.3925(4) 0.3263(3) 0.0140(9) Uani 1 1 d . . . . .
C27 C 0.7541(2) 0.2831(4) 0.3390(2) 0.0147(10) Uani 1 1 d . . . . .
H27 H 0.709295 0.292151 0.352245 0.018 Uiso 1 1 calc R U . . .
C28 C 0.7811(2) 0.1625(4) 0.3323(3) 0.0153(10) Uani 1 1 d . . . . .
H28 H 0.755307 0.087702 0.340241 0.018 Uiso 1 1 calc R U . . .
C29 C 0.8480(2) 0.1521(4) 0.3134(3) 0.0159(10) Uani 1 1 d . . . . .
C30 C 0.76531(19) 0.5254(4) 0.3288(3) 0.0138(9) Uani 1 1 d . . . . .

loop_
_atom_site_aniso_label
_atom_site_aniso_U_11
_atom_site_aniso_U_22
_atom_site_aniso_U_33
_atom_site_aniso_U_23
_atom_site_aniso_U_13
_atom_site_aniso_U_12
Co1 0.0099(2) 0.0078(2) 0.0127(3) -0.0003(3) -0.0007(3) 0.0001(2)
N1 0.0103(16) 0.0162(17) 0.0100(19) 0.0024(17) 0.0010(16) -0.0005(13)
N2 0.0108(17) 0.0100(18) 0.0131(19) -0.0020(15) 0.0026(14) 0.0034(14)
N3 0.0121(16) 0.0091(16) 0.0112(19) 0.0005(16) 0.0026(16) -0.0010(13)
N4 0.0141(18) 0.012(2) 0.016(2) -0.0054(15) 0.0000(14) 0.0006(15)
N5 0.0124(17) 0.0126(19) 0.019(2) 0.0002(15) -0.0007(15) -0.0008(15)
N6 0.0133(19) 0.015(2) 0.025(2) 0.0007(18) 0.0023(17) 0.0030(16)
N7 0.016(2) 0.013(2) 0.018(2) 0.0029(17) 0.0046(17) 0.0031(16)
O1 0.0128(16) 0.0187(18) 0.0161(17) 0.0008(14) -0.0004(13) 0.0044(14)
O2 0.0162(17) 0.0099(16) 0.0162(17) -0.0026(13) -0.0012(13) 0.0044(13)
O3 0.0222(16) 0.0119(16) 0.0272(19) -0.0014(14) 0.0099(15) -0.0031(13)
O4 0.0127(15) 0.0129(16) 0.0194(18) -0.0010(13) 0.0008(12) 0.0004(12)
O5 0.0264(18) 0.0205(19) 0.042(2) -0.0087(17) -0.0054(17) -0.0058(15)
O6 0.0225(17) 0.0141(17) 0.0223(18) 0.0023(14) -0.0008(14) 0.0062(13)
O7 0.0154(16) 0.0210(19) 0.033(2) 0.0097(16) -0.0031(15) 0.0034(13)
O8 0.0213(17) 0.0175(18) 0.040(2) -0.0068(16) 0.0089(16) -0.0036(15)
O9 0.0199(19) 0.024(2) 0.048(2) -0.0105(19) -0.0007(17) 0.0005(17)
O10 0.0199(18) 0.0157(18) 0.032(2) 0.0048(16) 0.0049(15) -0.0016(14)
O11 0.0192(17) 0.0166(18) 0.035(2) -0.0115(17) 0.0110(15) -0.0007(14)
C1 0.013(2) 0.008(2) 0.014(2) -0.0029(18) 0.0017(18) -0.0022(17)
C2 0.012(2) 0.014(2) 0.014(2) 0.0029(19) -0.0011(18) -0.0055(17)
C3 0.012(2) 0.007(2) 0.015(3) 0.0045(17) 0.0045(17) -0.0015(16)
C4 0.020(2) 0.012(2) 0.015(2) -0.0039(19) 0.0052(19) -0.0032(19)
C5 0.015(2) 0.014(2) 0.015(2) -0.0026(19) -0.0019(18) 0.0016(18)
C6 0.013(2) 0.011(2) 0.019(2) 0.0018(19) 0.0015(18) 0.0005(18)
C7 0.013(2) 0.009(2) 0.020(3) 0.0011(18) -0.0024(18) 0.0014(17)
C8 0.014(2) 0.007(2) 0.014(2) 0.0011(18) -0.0020(17) 0.0014(17)
C9 0.017(2) 0.008(2) 0.018(2) -0.0004(19) 0.0041(18) -0.0013(17)
C10 0.012(2) 0.018(2) 0.014(2) 0.0007(19) 0.0046(18) -0.0011(18)
C11 0.015(2) 0.015(2) 0.009(2) -0.0041(19) 0.0000(19) 0.0071(16)
C12 0.0104(18) 0.013(2) 0.018(2) 0.004(2) 0.001(2) 0.0001(15)
C13 0.016(2) 0.008(2) 0.011(2) 0.0037(17) -0.0032(17) -0.0042(17)
C14 0.0082(19) 0.012(2) 0.014(2) 0.0008(17) -0.0018(16) -0.0001(17)
C15 0.012(2) 0.011(2) 0.012(3) -0.0011(17) -0.0049(17) 0.0010(16)
C16 0.012(2) 0.009(2) 0.011(2) 0.0007(18) 0.0000(17) -0.0018(17)
C17 0.011(2) 0.017(2) 0.012(2) 0.0013(19) 0.0041(17) -0.0004(18)
C18 0.012(2) 0.008(2) 0.026(3) -0.0011(17) 0.0023(18) -0.0023(17)
C19 0.009(2) 0.011(2) 0.020(2) -0.0009(18) -0.0012(17) 0.0039(17)
C20 0.010(2) 0.009(2) 0.015(2) -0.0017(19) 0.0035(17) 0.0021(17)
C21 0.019(2) 0.0095(19) 0.013(2) 0.001(2) -0.002(2) 0.0023(16)
C22 0.014(2) 0.012(2) 0.013(3) -0.0009(17) 0.0002(17) 0.0018(16)
C23 0.014(2) 0.011(2) 0.015(2) 0.0017(18) -0.0003(18) 0.0028(18)
C24 0.013(2) 0.014(2) 0.016(2) -0.0008(19) 0.0003(18) 0.0017(18)
C25 0.018(2) 0.017(2) 0.018(3) 0.001(2) -0.002(2) -0.0008(19)
C26 0.014(2) 0.016(2) 0.012(2) -0.0001(19) -0.0001(18) -0.0014(18)
C27 0.014(2) 0.017(2) 0.014(2) -0.0004(18) -0.0014(19) -0.0005(19)
C28 0.017(2) 0.013(2) 0.016(2) 0.0007(19) -0.0004(18) -0.0053(18)
C29 0.015(2) 0.021(2) 0.011(2) 0.0017(19) -0.0033(18) 0.0027(19)
C30 0.015(2) 0.017(2) 0.009(2) -0.0013(18) -0.0001(18) 0.0001(18)

loop_
_atom_type_symbol
_atom_type_description
_atom_type_scat_dispersion_real
_atom_type_scat_dispersion_imag
_atom_type_scat_source
C C 0.0033 0.0016 'International Tables Vol C Tables 4.2.6.8 and 6.1.1.4'
H H 0.0000 0.0000 'International Tables Vol C Tables 4.2.6.8 and 6.1.1.4'
Co Co 0.3494 0.9721 'International Tables Vol C Tables 4.2.6.8 and 6.1.1.4'
N N 0.0061 0.0033 'International Tables Vol C Tables 4.2.6.8 and 6.1.1.4'
O O 0.0106 0.0060 'International Tables Vol C Tables 4.2.6.8 and 6.1.1.4'

loop_
_geom_angle_atom_site_label_1
_geom_angle_atom_site_label_2
_geom_angle_atom_site_label_3
_geom_angle
_geom_angle_site_symmetry_1
_geom_angle_site_symmetry_3
_geom_angle_publ_flag
O1 Co1 O2 177.59(13) . . ?
O1 Co1 N3 91.06(13) . . ?
O2 Co1 N3 89.68(13) . . ?
O1 Co1 N1 88.61(13) . . ?
O2 Co1 N1 90.63(13) . . ?
N3 Co1 N1 179.41(15) . . ?
O1 Co1 N4 90.51(13) . 1_565 ?
O2 Co1 N4 87.19(13) . 1_565 ?
N3 Co1 N4 90.40(13) . 1_565 ?
N1 Co1 N4 89.12(12) . 1_565 ?
O1 Co1 N2 91.22(13) . 1_545 ?
O2 Co1 N2 91.11(12) . 1_545 ?
N3 Co1 N2 87.29(12) . 1_545 ?
N1 Co1 N2 93.20(12) . 1_545 ?
N4 Co1 N2 177.14(14) 1_565 1_545 ?
C1 N1 C5 116.5(4) . . ?
C1 N1 Co1 123.0(3) . . ?
C5 N1 Co1 120.5(3) . . ?
C10 N2 C11 116.7(4) . . ?
C10 N2 Co1 121.6(3) . 1_565 ?
C11 N2 Co1 121.6(3) . 1_565 ?
C13 N3 C17 116.9(4) . . ?
C13 N3 Co1 123.8(3) . . ?
C17 N3 Co1 119.0(3) . . ?
C22 N4 C23 117.4(4) . . ?
C22 N4 Co1 121.8(3) . 1_545 ?
C23 N4 Co1 120.8(3) . 1_545 ?
C25 N5 C29 117.0(4) . . ?
C29 N6 H61 122(3) . . ?
C29 N6 H62 112(3) . . ?
H61 N6 H62 123(5) . . ?
O5 N7 O7 121.4(4) . . ?
O5 N7 O6 120.1(4) . . ?
O7 N7 O6 118.5(4) . . ?
Co1 O1 H11 122(3) . . ?
Co1 O1 H12 131(3) . . ?
H11 O1 H12 106(4) . . ?
Co1 O2 H21 120(3) . . ?
Co1 O2 H22 127(3) . . ?
H21 O2 H22 104(4) . . ?
H81 O8 H82 109(4) . . ?
H91 O9 H92 100(4) . . ?
H101 O10 H102 96(4) . . ?
H111 O11 H112 107(4) . . ?
N1 C1 C2 123.7(4) . . ?
N1 C1 H1 118.1 . . ?
C2 C1 H1 118.1 . . ?
C1 C2 C3 119.3(4) . . ?
C1 C2 H2 120.4 . . ?
C3 C2 H2 120.4 . . ?
C4 C3 C2 117.7(4) . . ?
C4 C3 C6 122.3(4) . . ?
C2 C3 C6 120.0(4) . . ?
C5 C4 C3 119.0(4) . . ?
C5 C4 H4 120.5 . . ?
C3 C4 H4 120.5 . . ?
N1 C5 C4 123.8(4) . . ?
N1 C5 H5 118.1 . . ?
C4 C5 H5 118.1 . . ?
C3 C6 C7 112.3(3) . . ?
C3 C6 H6A 109.1 . . ?
C7 C6 H6A 109.1 . . ?
C3 C6 H6B 109.1 . . ?
C7 C6 H6B 109.1 . . ?
H6A C6 H6B 107.9 . . ?
C8 C7 C6 115.7(4) . . ?
C8 C7 H7A 108.4 . . ?
C6 C7 H7A 108.4 . . ?
C8 C7 H7B 108.4 . . ?
C6 C7 H7B 108.4 . . ?
H7A C7 H7B 107.4 . . ?
C9 C8 C12 116.7(4) . . ?
C9 C8 C7 122.3(4) . . ?
C12 C8 C7 120.9(4) . . ?
C8 C9 C10 120.2(4) . . ?
C8 C9 H9 119.9 . . ?
C10 C9 H9 119.9 . . ?
N2 C10 C9 123.3(4) . . ?
N2 C10 H10 118.4 . . ?
C9 C10 H10 118.4 . . ?
N2 C11 C12 123.1(4) . . ?
N2 C11 H11A 118.4 . . ?
C12 C11 H11A 118.4 . . ?
C11 C12 C8 119.9(4) . . ?
C11 C12 H12A 120.1 . . ?
C8 C12 H12A 120.1 . . ?
N3 C13 C14 122.9(4) . . ?
N3 C13 H13 118.6 . . ?
C14 C13 H13 118.6 . . ?
C13 C14 C15 120.5(4) . . ?
C13 C14 H14 119.8 . . ?
C15 C14 H14 119.8 . . ?
C14 C15 C16 116.9(4) . . ?
C14 C15 C18 119.7(4) . . ?
C16 C15 C18 123.4(4) . . ?
C17 C16 C15 119.6(4) . . ?
C17 C16 H16 120.2 . . ?
C15 C16 H16 120.2 . . ?
N3 C17 C16 123.1(4) . . ?
N3 C17 H17 118.4 . . ?
C16 C17 H17 118.4 . . ?
C15 C18 C19 117.0(3) . . ?
C15 C18 H18A 108.0 . . ?
C19 C18 H18A 108.0 . . ?
C15 C18 H18B 108.0 . . ?
C19 C18 H18B 108.0 . . ?
H18A C18 H18B 107.3 . . ?
C20 C19 C18 116.6(4) . . ?
C20 C19 H19A 108.1 . . ?
C18 C19 H19A 108.1 . . ?
C20 C19 H19B 108.1 . . ?
C18 C19 H19B 108.1 . . ?
H19A C19 H19B 107.3 . . ?
C21 C20 C24 116.5(4) . . ?
C21 C20 C19 123.9(4) . . ?
C24 C20 C19 119.6(4) . . ?
C22 C21 C20 119.8(4) . . ?
C22 C21 H21A 120.1 . . ?
C20 C21 H21A 120.1 . . ?
N4 C22 C21 123.3(4) . . ?
N4 C22 H22A 118.3 . . ?
C21 C22 H22A 118.3 . . ?
N4 C23 C24 122.6(4) . . ?
N4 C23 H23 118.7 . . ?
C24 C23 H23 118.7 . . ?
C23 C24 C20 120.4(4) . . ?
C23 C24 H24 119.8 . . ?
C20 C24 H24 119.8 . . ?
N5 C25 C26 125.4(4) . . ?
N5 C25 H25 117.3 . . ?
C26 C25 H25 117.3 . . ?
C25 C26 C27 116.7(4) . . ?
C25 C26 C30 121.0(4) . . ?
C27 C26 C30 122.3(4) . . ?
C28 C27 C26 120.0(4) . . ?
C28 C27 H27 120.0 . . ?
C26 C27 H27 120.0 . . ?
C27 C28 C29 118.7(4) . . ?
C27 C28 H28 120.6 . . ?
C29 C28 H28 120.6 . . ?
N5 C29 N6 117.3(4) . . ?
N5 C29 C28 122.3(4) . . ?
N6 C29 C28 120.4(4) . . ?
O3 C30 O4 124.8(4) . . ?
O3 C30 C26 117.3(4) . . ?
O4 C30 C26 117.9(4) . . ?

loop_
_geom_bond_atom_site_label_1
_geom_bond_atom_site_label_2
_geom_bond_distance
_geom_bond_site_symmetry_2
_geom_bond_publ_flag
Co1 O1 2.096(3) . ?
Co1 O2 2.128(3) . ?
Co1 N3 2.134(3) . ?
Co1 N1 2.138(3) . ?
Co1 N4 2.169(4) 1_565 ?
Co1 N2 2.170(3) 1_545 ?
N1 C1 1.341(6) . ?
N1 C5 1.351(6) . ?
N2 C10 1.338(5) . ?
N2 C11 1.347(5) . ?
N3 C13 1.345(5) . ?
N3 C17 1.346(5) . ?
N4 C22 1.338(5) . ?
N4 C23 1.341(5) . ?
N5 C25 1.344(6) . ?
N5 C29 1.347(6) . ?
N6 C29 1.365(6) . ?
N6 H61 0.876(14) . ?
N6 H62 0.875(14) . ?
N7 O5 1.233(5) . ?
N7 O7 1.258(5) . ?
N7 O6 1.266(5) . ?
O1 H11 0.835(14) . ?
O1 H12 0.834(14) . ?
O2 H21 0.836(14) . ?
O2 H22 0.840(14) . ?
O3 C30 1.259(5) . ?
O4 C30 1.264(5) . ?
O8 H81 0.840(14) . ?
O8 H82 0.835(14) . ?
O9 H91 0.840(15) . ?
O9 H92 0.843(15) . ?
O10 H101 0.837(14) . ?
O10 H102 0.839(14) . ?
O11 H111 0.834(14) . ?
O11 H112 0.834(14) . ?
C1 C2 1.383(6) . ?
C1 H1 0.9500 . ?
C2 C3 1.397(6) . ?
C2 H2 0.9500 . ?
C3 C4 1.391(6) . ?
C3 C6 1.514(6) . ?
C4 C5 1.386(6) . ?
C4 H4 0.9500 . ?
C5 H5 0.9500 . ?
C6 C7 1.531(6) . ?
C6 H6A 0.9900 . ?
C6 H6B 0.9900 . ?
C7 C8 1.510(6) . ?
C7 H7A 0.9900 . ?
C7 H7B 0.9900 . ?
C8 C9 1.377(6) . ?
C8 C12 1.400(6) . ?
C9 C10 1.385(6) . ?
C9 H9 0.9500 . ?
C10 H10 0.9500 . ?
C11 C12 1.379(6) . ?
C11 H11A 0.9500 . ?
C12 H12A 0.9500 . ?
C13 C14 1.372(6) . ?
C13 H13 0.9500 . ?
C14 C15 1.383(6) . ?
C14 H14 0.9500 . ?
C15 C16 1.392(6) . ?
C15 C18 1.519(5) . ?
C16 C17 1.380(6) . ?
C16 H16 0.9500 . ?
C17 H17 0.9500 . ?
C18 C19 1.528(6) . ?
C18 H18A 0.9900 . ?
C18 H18B 0.9900 . ?
C19 C20 1.513(6) . ?
C19 H19A 0.9900 . ?
C19 H19B 0.9900 . ?
C20 C21 1.391(6) . ?
C20 C24 1.395(6) . ?
C21 C22 1.390(6) . ?
C21 H21A 0.9500 . ?
C22 H22A 0.9500 . ?
C23 C24 1.388(6) . ?
C23 H23 0.9500 . ?
C24 H24 0.9500 . ?
C25 C26 1.382(6) . ?
C25 H25 0.9500 . ?
C26 C27 1.403(6) . ?
C26 C30 1.492(6) . ?
C27 C28 1.376(6) . ?
C27 H27 0.9500 . ?
C28 C29 1.413(6) . ?
C28 H28 0.9500 . ?

loop_
_geom_hbond_atom_site_label_D
_geom_hbond_atom_site_label_H
_geom_hbond_atom_site_label_A
_geom_hbond_distance_DH
_geom_hbond_distance_HA
_geom_hbond_distance_DA
_geom_hbond_angle_DHA
_geom_hbond_site_symmetry_A
_geom_hbond_publ_flag
N6 H61 O8 0.876(14) 2.07(2) 2.895(5) 157(4) 1_545 yes
N6 H62 O7 0.875(14) 2.35(3) 3.163(5) 156(5) 3_565 yes
O1 H11 O11 0.835(14) 1.826(16) 2.658(4) 175(5) . yes
O1 H12 O3 0.834(14) 1.881(19) 2.692(4) 164(5) 4_655 yes
O2 H21 O6 0.836(14) 1.897(17) 2.723(4) 169(4) . yes
O2 H22 O4 0.840(14) 1.831(16) 2.665(4) 171(4) . yes
O8 H81 O3 0.840(14) 1.821(16) 2.659(5) 175(5) . yes
O8 H82 O2 0.835(14) 2.36(3) 3.072(5) 143(4) . yes
O9 H91 O6 0.840(15) 1.976(19) 2.798(5) 166(5) . yes
O9 H92 N5 0.843(15) 2.032(16) 2.874(5) 175(6) 3_465 yes
O10 H101 O4 0.837(14) 2.069(16) 2.904(4) 175(5) 2_665 yes
O10 H102 O9 0.839(14) 1.956(19) 2.776(5) 165(5) 2_665 yes
O11 H111 O7 0.834(14) 1.957(17) 2.778(4) 168(5) 2_675 yes
O11 H112 O10 0.834(14) 1.921(19) 2.732(4) 164(5) . yes
C2 H2 N6 0.95 2.62 3.539(6) 162.8 3_465 yes
C10 H10 O4 0.95 2.36 3.282(5) 162.7 1_565 yes
C11 H11A O11 0.95 2.41 3.355(6) 172.8 1_565 yes
C24 H24 O6 0.95 2.49 3.428(5) 167.8 4_645 yes

loop_
_geom_torsion_atom_site_label_1
_geom_torsion_atom_site_label_2
_geom_torsion_atom_site_label_3
_geom_torsion_atom_site_label_4
_geom_torsion
_geom_torsion_site_symmetry_1
_geom_torsion_site_symmetry_2
_geom_torsion_site_symmetry_3
_geom_torsion_site_symmetry_4
_geom_torsion_publ_flag
C5 N1 C1 C2 0.9(6) . . . . ?
Co1 N1 C1 C2 -176.1(3) . . . . ?
N1 C1 C2 C3 0.0(6) . . . . ?
C1 C2 C3 C4 -1.0(6) . . . . ?
C1 C2 C3 C6 178.8(4) . . . . ?
C2 C3 C4 C5 1.2(6) . . . . ?
C6 C3 C4 C5 -178.6(4) . . . . ?
C1 N1 C5 C4 -0.7(6) . . . . ?
Co1 N1 C5 C4 176.3(3) . . . . ?
C3 C4 C5 N1 -0.3(7) . . . . ?
C4 C3 C6 C7 97.5(5) . . . . ?
C2 C3 C6 C7 -82.3(5) . . . . ?
C3 C6 C7 C8 -78.8(5) . . . . ?
C6 C7 C8 C9 123.7(4) . . . . ?
C6 C7 C8 C12 -59.7(5) . . . . ?
C12 C8 C9 C10 -3.5(6) . . . . ?
C7 C8 C9 C10 173.3(4) . . . . ?
C11 N2 C10 C9 3.1(6) . . . . ?
Co1 N2 C10 C9 -179.0(3) 1_565 . . . ?
C8 C9 C10 N2 0.0(7) . . . . ?
C10 N2 C11 C12 -2.7(6) . . . . ?
Co1 N2 C11 C12 179.3(3) 1_565 . . . ?
N2 C11 C12 C8 -0.7(6) . . . . ?
C9 C8 C12 C11 3.8(6) . . . . ?
C7 C8 C12 C11 -173.0(4) . . . . ?
C17 N3 C13 C14 0.5(6) . . . . ?
Co1 N3 C13 C14 -173.4(3) . . . . ?
N3 C13 C14 C15 -2.0(6) . . . . ?
C13 C14 C15 C16 1.5(6) . . . . ?
C13 C14 C15 C18 -178.1(4) . . . . ?
C14 C15 C16 C17 0.5(6) . . . . ?
C18 C15 C16 C17 -180.0(4) . . . . ?
C13 N3 C17 C16 1.5(6) . . . . ?
Co1 N3 C17 C16 175.7(3) . . . . ?
C15 C16 C17 N3 -2.0(7) . . . . ?
C14 C15 C18 C19 171.8(4) . . . . ?
C16 C15 C18 C19 -7.7(6) . . . . ?
C15 C18 C19 C20 75.8(5) . . . . ?
C18 C19 C20 C21 -5.8(6) . . . . ?
C18 C19 C20 C24 173.6(4) . . . . ?
C24 C20 C21 C22 0.0(6) . . . . ?
C19 C20 C21 C22 179.4(4) . . . . ?
C23 N4 C22 C21 0.9(6) . . . . ?
Co1 N4 C22 C21 -178.3(3) 1_545 . . . ?
C20 C21 C22 N4 -1.2(7) . . . . ?
C22 N4 C23 C24 0.6(6) . . . . ?
Co1 N4 C23 C24 179.7(3) 1_545 . . . ?
N4 C23 C24 C20 -1.7(6) . . . . ?
C21 C20 C24 C23 1.4(6) . . . . ?
C19 C20 C24 C23 -178.1(4) . . . . ?
C29 N5 C25 C26 -0.7(7) . . . . ?
N5 C25 C26 C27 2.8(7) . . . . ?
N5 C25 C26 C30 -176.8(4) . . . . ?
C25 C26 C27 C28 -2.7(6) . . . . ?
C30 C26 C27 C28 177.0(4) . . . . ?
C26 C27 C28 C29 0.7(6) . . . . ?
C25 N5 C29 N6 177.4(4) . . . . ?
C25 N5 C29 C28 -1.5(6) . . . . ?
C27 C28 C29 N5 1.6(7) . . . . ?
C27 C28 C29 N6 -177.4(4) . . . . ?
C25 C26 C30 O3 3.1(6) . . . . ?
C27 C26 C30 O3 -176.6(4) . . . . ?
C25 C26 C30 O4 -177.5(4) . . . . ?
C27 C26 C30 O4 2.9(6) . . . . ?
